data_1535279
loop_
_publ_author_name
'Hillebrecht, H.'
'Gebhardt, K.'

_publ_section_title
;
 Crystal structures from a building set: the first boridecarbides of
 niobium
;
_journal_name_full 'Angew. Chem. Int. ed.'
_journal_page_first 1445
_journal_page_last 1447
_journal_volume 40
_journal_year 2001
_chemical_formula_sum 'C4 B4 Nb7'
_chemical_name_systematic 'Nb7 B4 C4'
_space_group_IT_number 71
_symmetry_space_group_name_Hall '-I 2 2'
_symmetry_space_group_name_H-M 'I m m m'
_cell_angle_alpha 90
_cell_angle_beta 90
_cell_angle_gamma 90
_cell_formula_units_Z 2
_cell_length_a 3.1541
_cell_length_b 3.2166
_cell_length_c 32.261
_cell_volume 327.303
_citation_journal_id_ASTM ACIEF5
_cod_data_source_file Hillebrecht_ACIEF5_2001_41.cif
_cod_data_source_block C4B4Nb7
_cod_original_cell_volume 327.3033
_cod_database_code 1535279

loop_
_symmetry_equiv_pos_as_xyz
x,y,z
-x,-y,z
x,-y,-z
-x,y,-z
-x,-y,-z
x,y,-z
-x,y,z
x,-y,z
x+1/2,y+1/2,z+1/2
-x+1/2,-y+1/2,z+1/2
x+1/2,-y+1/2,-z+1/2
-x+1/2,y+1/2,-z+1/2
-x+1/2,-y+1/2,-z+1/2
x+1/2,y+1/2,-z+1/2
-x+1/2,y+1/2,z+1/2
x+1/2,-y+1/2,z+1/2

loop_
_atom_site_label
_atom_site_type_symbol
_atom_site_fract_x
_atom_site_fract_y
_atom_site_fract_z
_atom_site_occupancy
_atom_site_U_iso_or_equiv
Nb1 Nb 0.5 0.5 0.14725 1 0.0
B2 B 0.5 0.5 0.05782 1 0.0
Nb2 Nb 0 0 0.21445 1 0.0
B1 B 0 0.5 0.02855 1 0.0
C2 C 0 0 0.14722 1 0.0
Nb3 Nb 0 0 0.08165 1 0.0
Nb4 Nb 0.5 0 0 1 0.0
C1 C 0.5 0.5 0.21519 1 0.0
